data_7020143
loop_
_publ_author_name
'Romanski, Steffen'
'Kraus, Birgit'
'Guttentag, Miguel'
'Schlundt, Waldemar'
'R\"ucker, Hannelore'
'Adler, Andreas'
'Neud\"orfl, J\"org-Martin'
'Alberto, Roger'
'Amslinger, Sabine'
'Schmalz, Hans-G\"unther'

_publ_section_title
;
 Acyloxybutadiene tricarbonyl iron complexes as enzyme-triggered
 CO-releasing molecules (ET-CORMs): a structure-activity relationship
 study.
;
_journal_issue 45
_journal_name_full 'Dalton transactions (Cambridge, England : 2003)'
_journal_page_first 13862
_journal_page_last 13875
_journal_paper_doi 10.1039/c2dt30662j
_journal_volume 41
_journal_year 2012
_chemical_formula_moiety 'C13 H14 Fe O5'
_chemical_formula_sum 'C13 H14 Fe O5'
_chemical_formula_weight 306.09
_chemical_name_systematic
;
?
;
_space_group_IT_number 2
_symmetry_cell_setting triclinic
_symmetry_space_group_name_Hall '-P 1'
_symmetry_space_group_name_H-M 'P -1'
_atom_sites_solution_hydrogens geom
_atom_sites_solution_primary direct
_atom_sites_solution_secondary difmap
_audit_creation_method SHELXL-97
_cell_angle_alpha 77.693(4)
_cell_angle_beta 89.267(3)
_cell_angle_gamma 78.463(3)
_cell_formula_units_Z 2
_cell_length_a 6.1260(4)
_cell_length_b 7.5018(5)
_cell_length_c 15.0179(10)
_cell_measurement_reflns_used 4112
_cell_measurement_temperature 100(2)
_cell_measurement_theta_max 26.99
_cell_measurement_theta_min 1.39
_cell_volume 660.36(8)
_computing_cell_refinement 'Nonius DENZO (Otwinowski, Minor 1997)'
_computing_data_collection 'Nonius COLLECT'
_computing_data_reduction 'Nonius DENZO (Otwinowski, Minor 1997)'
_computing_molecular_graphics 'SCHAKAL99 (E. Keller 1999)'
_computing_publication_material 'PLATON (A. L. Spek 1980-2004)'
_computing_structure_refinement 'SHELXL-97 (Sheldrick, 1997)'
_computing_structure_solution 'SHELXS-97 (Sheldrick, 1997)'
_diffrn_ambient_temperature 100(2)
_diffrn_measured_fraction_theta_full 0.996
_diffrn_measured_fraction_theta_max 0.996
_diffrn_measurement_device_type 'Nonius KappaCCD'
_diffrn_measurement_method Phi/Omega-Scans
_diffrn_radiation_monochromator graphite
_diffrn_radiation_source 'fine-focus sealed tube'
_diffrn_radiation_type MoK\a
_diffrn_radiation_wavelength 0.71073
_diffrn_reflns_av_R_equivalents 0.0166
_diffrn_reflns_av_sigmaI/netI 0.0309
_diffrn_reflns_limit_h_max 7
_diffrn_reflns_limit_h_min -7
_diffrn_reflns_limit_k_max 9
_diffrn_reflns_limit_k_min -9
_diffrn_reflns_limit_l_max 13
_diffrn_reflns_limit_l_min -19
_diffrn_reflns_number 4112
_diffrn_reflns_theta_full 26.99
_diffrn_reflns_theta_max 26.99
_diffrn_reflns_theta_min 1.39
_exptl_absorpt_coefficient_mu 1.154
_exptl_absorpt_correction_type none
_exptl_crystal_colour 'pale yellow'
_exptl_crystal_density_diffrn 1.539
_exptl_crystal_density_method 'not measured'
_exptl_crystal_description prism
_exptl_crystal_F_000 316
_exptl_crystal_size_max .2
_exptl_crystal_size_mid .2
_exptl_crystal_size_min .07
_refine_diff_density_max 0.360
_refine_diff_density_min -0.261
_refine_diff_density_rms 0.054
_refine_ls_extinction_method none
_refine_ls_goodness_of_fit_ref 1.064
_refine_ls_hydrogen_treatment constr
_refine_ls_matrix_type full
_refine_ls_number_parameters 175
_refine_ls_number_reflns 2877
_refine_ls_number_restraints 0
_refine_ls_restrained_S_all 1.064
_refine_ls_R_factor_all 0.0277
_refine_ls_R_factor_gt 0.0233
_refine_ls_shift/su_max 0.001
_refine_ls_shift/su_mean 0.000
_refine_ls_structure_factor_coef Fsqd
_refine_ls_weighting_details 'calc w=1/[\s^2^(Fo^2^)+(0.0213P)^2^+0.3503P] where P=(Fo^2^+2Fc^2^)/3'
_refine_ls_weighting_scheme calc
_refine_ls_wR_factor_gt 0.0572
_refine_ls_wR_factor_ref 0.0627
_reflns_number_gt 2615
_reflns_number_total 2877
_reflns_threshold_expression >2sigma(I)
_cod_data_source_file c2dt30662j.txt
_cod_data_source_block rac12
_cod_original_sg_symbol_H-M P-1
_cod_database_code 7020143

loop_
_symmetry_equiv_pos_as_xyz
'x, y, z'
'-x, -y, -z'

loop_
_atom_site_label
_atom_site_type_symbol
_atom_site_fract_x
_atom_site_fract_y
_atom_site_fract_z
_atom_site_U_iso_or_equiv
_atom_site_adp_type
_atom_site_occupancy
_atom_site_symmetry_multiplicity
_atom_site_calc_flag
_atom_site_refinement_flags
Fe1 Fe 0.86468(4) -0.14505(3) 0.267502(14) 0.01510(8) Uani 1 1 d .
O1 O 1.1961(2) -0.27940(17) 0.14109(8) 0.0258(3) Uani 1 1 d .
O2 O 1.1430(2) -0.1541(2) 0.42645(9) 0.0353(3) Uani 1 1 d .
O3 O 0.7363(2) -0.49840(17) 0.35271(9) 0.0330(3) Uani 1 1 d .
O4 O 0.58505(18) 0.13034(15) 0.36372(7) 0.0171(2) Uani 1 1 d .
O5 O 0.2863(2) 0.34125(17) 0.29515(8) 0.0263(3) Uani 1 1 d .
C1 C 1.0710(3) -0.2261(2) 0.19147(11) 0.0189(3) Uani 1 1 d .
C2 C 1.0331(3) -0.1540(2) 0.36526(11) 0.0219(3) Uani 1 1 d .
C3 C 0.7867(3) -0.3622(2) 0.31758(11) 0.0215(3) Uani 1 1 d .
C4 C 0.6484(3) 0.0943(2) 0.27752(10) 0.0157(3) Uani 1 1 d .
C5 C 0.3941(3) 0.2618(2) 0.36334(11) 0.0182(3) Uani 1 1 d .
C6 C 0.3439(3) 0.2870(2) 0.45788(11) 0.0247(4) Uani 1 1 d .
H6A H 0.2036 0.3773 0.4570 0.037 Uiso 1 1 calc R
H6B H 0.4649 0.3329 0.4819 0.037 Uiso 1 1 calc R
H6C H 0.3302 0.1673 0.4968 0.037 Uiso 1 1 calc R
C7 C 0.5371(3) -0.0142(2) 0.23590(11) 0.0175(3) Uani 1 1 d .
H7X H 0.4179 -0.0668 0.2638 0.021 Uiso 1 1 d R
C8 C 0.6357(3) -0.0551(2) 0.15425(10) 0.0176(3) Uani 1 1 d .
H8X H 0.5847 -0.1471 0.1300 0.021 Uiso 1 1 d R
C9 C 0.7127(3) 0.0962(2) 0.08472(10) 0.0178(3) Uani 1 1 d .
H9A H 0.5830 0.1729 0.0465 0.021 Uiso 1 1 calc R
H9B H 0.8201 0.0377 0.0444 0.021 Uiso 1 1 calc R
C10 C 0.8246(3) 0.2239(2) 0.13009(10) 0.0161(3) Uani 1 1 d .
C11 C 0.8400(3) 0.1465(2) 0.23312(10) 0.0155(3) Uani 1 1 d .
H11X H 0.9303 0.1991 0.2669 0.019 Uiso 1 1 d R
C12 C 1.0574(3) 0.2336(2) 0.09317(11) 0.0201(3) Uani 1 1 d .
H12A H 1.1268 0.3106 0.1248 0.030 Uiso 1 1 calc R
H12B H 1.0449 0.2885 0.0277 0.030 Uiso 1 1 calc R
H12C H 1.1494 0.1077 0.1035 0.030 Uiso 1 1 calc R
C13 C 0.6835(3) 0.4232(2) 0.11271(11) 0.0214(3) Uani 1 1 d .
H13A H 0.7524 0.4991 0.1452 0.032 Uiso 1 1 calc R
H13B H 0.5328 0.4192 0.1347 0.032 Uiso 1 1 calc R
H13C H 0.6753 0.4780 0.0472 0.032 Uiso 1 1 calc R

loop_
_atom_site_aniso_label
_atom_site_aniso_U_11
_atom_site_aniso_U_22
_atom_site_aniso_U_33
_atom_site_aniso_U_23
_atom_site_aniso_U_13
_atom_site_aniso_U_12
Fe1 0.01523(12) 0.01280(12) 0.01706(12) -0.00316(8) 0.00256(8) -0.00247(8)
O1 0.0250(6) 0.0230(6) 0.0276(6) -0.0064(5) 0.0092(5) 0.0001(5)
O2 0.0306(7) 0.0481(9) 0.0263(7) -0.0049(6) -0.0071(6) -0.0084(6)
O3 0.0469(8) 0.0211(7) 0.0341(7) -0.0054(5) 0.0113(6) -0.0151(6)
O4 0.0187(6) 0.0176(5) 0.0142(5) -0.0047(4) 0.0034(4) -0.0005(4)
O5 0.0245(6) 0.0283(7) 0.0222(6) -0.0065(5) -0.0008(5) 0.0050(5)
C1 0.0195(8) 0.0127(7) 0.0226(8) 0.0001(6) -0.0015(6) -0.0031(6)
C2 0.0193(8) 0.0201(8) 0.0240(8) -0.0021(6) 0.0040(7) -0.0022(7)
C3 0.0241(9) 0.0201(8) 0.0213(8) -0.0074(7) 0.0044(6) -0.0039(7)
C4 0.0167(7) 0.0144(7) 0.0145(7) -0.0032(6) 0.0024(6) 0.0006(6)
C5 0.0180(8) 0.0156(7) 0.0219(8) -0.0060(6) 0.0045(6) -0.0034(6)
C6 0.0261(9) 0.0258(9) 0.0213(8) -0.0074(7) 0.0071(7) -0.0007(7)
C7 0.0136(7) 0.0173(8) 0.0212(8) -0.0036(6) 0.0016(6) -0.0026(6)
C8 0.0157(8) 0.0182(8) 0.0205(8) -0.0069(6) 0.0000(6) -0.0044(6)
C9 0.0191(8) 0.0190(8) 0.0152(7) -0.0044(6) 0.0007(6) -0.0032(6)
C10 0.0188(8) 0.0148(7) 0.0145(7) -0.0027(6) 0.0011(6) -0.0033(6)
C11 0.0171(7) 0.0132(7) 0.0164(7) -0.0036(6) 0.0002(6) -0.0030(6)
C12 0.0201(8) 0.0216(8) 0.0190(8) -0.0040(6) 0.0040(6) -0.0061(6)
C13 0.0247(9) 0.0163(8) 0.0208(8) -0.0018(6) 0.0012(6) -0.0009(7)

loop_
_atom_type_symbol
_atom_type_description
_atom_type_scat_dispersion_real
_atom_type_scat_dispersion_imag
_atom_type_scat_source
C C 0.0033 0.0016 'International Tables Vol C Tables 4.2.6.8 and 6.1.1.4'
H H 0.0000 0.0000 'International Tables Vol C Tables 4.2.6.8 and 6.1.1.4'
Fe Fe 0.3463 0.8444 'International Tables Vol C Tables 4.2.6.8 and 6.1.1.4'
O O 0.0106 0.0060 'International Tables Vol C Tables 4.2.6.8 and 6.1.1.4'

loop_
_geom_angle_atom_site_label_1
_geom_angle_atom_site_label_2
_geom_angle_atom_site_label_3
_geom_angle
C2 Fe1 C1 101.49(7)
C2 Fe1 C3 92.30(8)
C1 Fe1 C3 99.06(7)
C2 Fe1 C4 95.38(7)
C1 Fe1 C4 138.86(7)
C3 Fe1 C4 117.58(7)
C2 Fe1 C7 129.28(7)
C1 Fe1 C7 127.52(7)
C3 Fe1 C7 92.04(7)
C4 Fe1 C7 39.98(6)
C2 Fe1 C11 88.86(7)
C1 Fe1 C11 102.66(6)
C3 Fe1 C11 157.56(7)
C4 Fe1 C11 40.08(6)
C7 Fe1 C11 70.24(6)
C2 Fe1 C8 163.84(7)
C1 Fe1 C8 87.76(7)
C3 Fe1 C8 99.37(7)
C4 Fe1 C8 69.33(6)
C7 Fe1 C8 39.77(6)
C11 Fe1 C8 76.09(6)
C5 O4 C4 115.26(12)
O1 C1 Fe1 177.29(14)
O2 C2 Fe1 177.66(16)
O3 C3 Fe1 177.30(15)
C7 C4 O4 120.57(14)
C7 C4 C11 116.34(14)
O4 C4 C11 122.73(13)
C7 C4 Fe1 70.87(9)
O4 C4 Fe1 120.56(10)
C11 C4 Fe1 72.69(9)
O5 C5 O4 123.00(14)
O5 C5 C6 126.67(15)
O4 C5 C6 110.33(13)
C5 C6 H6A 109.5
C5 C6 H6B 109.5
H6A C6 H6B 109.5
C5 C6 H6C 109.5
H6A C6 H6C 109.5
H6B C6 H6C 109.5
C4 C7 C8 113.82(14)
C4 C7 Fe1 69.15(9)
C8 C7 Fe1 72.41(9)
C4 C7 H7X 122.3
C8 C7 H7X 123.5
Fe1 C7 H7X 121.2
C7 C8 C9 120.08(14)
C7 C8 Fe1 67.82(9)
C9 C8 Fe1 109.48(10)
C7 C8 H8X 116.8
C9 C8 H8X 115.5
Fe1 C8 H8X 118.2
C8 C9 C10 112.28(12)
C8 C9 H9A 109.1
C10 C9 H9A 109.1
C8 C9 H9B 109.1
C10 C9 H9B 109.1
H9A C9 H9B 107.9
C11 C10 C12 110.19(13)
C11 C10 C13 107.72(12)
C12 C10 C13 108.40(13)
C11 C10 C9 108.37(12)
C12 C10 C9 111.14(13)
C13 C10 C9 110.97(13)
C4 C11 C10 118.60(13)
C4 C11 Fe1 67.23(8)
C10 C11 Fe1 112.62(10)
C4 C11 H11X 116.0
C10 C11 H11X 115.7
Fe1 C11 H11X 117.9
C10 C12 H12A 109.5
C10 C12 H12B 109.5
H12A C12 H12B 109.5
C10 C12 H12C 109.5
H12A C12 H12C 109.5
H12B C12 H12C 109.5
C10 C13 H13A 109.5
C10 C13 H13B 109.5
H13A C13 H13B 109.5
C10 C13 H13C 109.5
H13A C13 H13C 109.5
H13B C13 H13C 109.5

loop_
_geom_bond_atom_site_label_1
_geom_bond_atom_site_label_2
_geom_bond_distance
Fe1 C2 1.7871(17)
Fe1 C1 1.7952(17)
Fe1 C3 1.7964(17)
Fe1 C4 2.0401(15)
Fe1 C7 2.0625(15)
Fe1 C11 2.1123(15)
Fe1 C8 2.1232(15)
O1 C1 1.145(2)
O2 C2 1.146(2)
O3 C3 1.145(2)
O4 C5 1.3703(19)
O4 C4 1.4119(18)
O5 C5 1.200(2)
C4 C7 1.403(2)
C4 C11 1.425(2)
C5 C6 1.492(2)
C6 H6A 0.9800
C6 H6B 0.9800
C6 H6C 0.9800
C7 C8 1.425(2)
C7 H7X 0.9495
C8 C9 1.515(2)
C8 H8X 0.9510
C9 C10 1.551(2)
C9 H9A 0.9900
C9 H9B 0.9900
C10 C11 1.529(2)
C10 C12 1.533(2)
C10 C13 1.540(2)
C11 H11X 0.9476
C12 H12A 0.9800
C12 H12B 0.9800
C12 H12C 0.9800
C13 H13A 0.9800
C13 H13B 0.9800
C13 H13C 0.9800

loop_
_geom_torsion_atom_site_label_1
_geom_torsion_atom_site_label_2
_geom_torsion_atom_site_label_3
_geom_torsion_atom_site_label_4
_geom_torsion
C5 O4 C4 C7 -76.48(17)
C5 O4 C4 C11 110.67(16)
C5 O4 C4 Fe1 -161.13(11)
C2 Fe1 C4 C7 -151.34(10)
C1 Fe1 C4 C7 94.34(13)
C3 Fe1 C4 C7 -55.91(11)
C11 Fe1 C4 C7 126.88(13)
C8 Fe1 C4 C7 34.04(9)
C2 Fe1 C4 C11 81.78(10)
C1 Fe1 C4 C11 -32.53(14)
C3 Fe1 C4 C11 177.21(9)
C7 Fe1 C4 C11 -126.88(13)
C8 Fe1 C4 C11 -92.83(9)
C4 O4 C5 O5 0.3(2)
C4 O4 C5 C6 179.72(13)
O4 C4 C7 C8 -173.40(13)
C11 C4 C7 C8 -0.1(2)
Fe1 C4 C7 C8 -58.56(12)
O4 C4 C7 Fe1 -114.84(13)
C11 C4 C7 Fe1 58.45(12)
C2 Fe1 C7 C4 38.09(13)
C1 Fe1 C7 C4 -124.20(10)
C3 Fe1 C7 C4 132.74(10)
C11 Fe1 C7 C4 -33.18(9)
C8 Fe1 C7 C4 -125.03(13)
C2 Fe1 C7 C8 163.12(10)
C1 Fe1 C7 C8 0.84(12)
C3 Fe1 C7 C8 -102.23(10)
C4 Fe1 C7 C8 125.03(13)
C11 Fe1 C7 C8 91.85(10)
C4 C7 C8 C9 -43.6(2)
Fe1 C7 C8 C9 -100.38(13)
C4 C7 C8 Fe1 56.76(12)
C2 Fe1 C8 C7 -53.8(3)
C1 Fe1 C8 C7 -179.33(10)
C3 Fe1 C8 C7 81.85(10)
C4 Fe1 C8 C7 -34.22(9)
C11 Fe1 C8 C7 -75.71(9)
C2 Fe1 C8 C9 61.6(3)
C1 Fe1 C8 C9 -63.88(11)
C3 Fe1 C8 C9 -162.70(11)
C4 Fe1 C8 C9 81.24(11)
C7 Fe1 C8 C9 115.46(14)
C11 Fe1 C8 C9 39.75(10)
C7 C8 C9 C10 39.7(2)
Fe1 C8 C9 C10 -35.37(15)
C8 C9 C10 C11 4.62(18)
C8 C9 C10 C12 125.83(14)
C8 C9 C10 C13 -113.46(14)
C7 C4 C11 C10 46.8(2)
O4 C4 C11 C10 -140.11(14)
Fe1 C4 C11 C10 104.26(13)
C7 C4 C11 Fe1 -57.49(12)
O4 C4 C11 Fe1 115.64(14)
C12 C10 C11 C4 -168.50(13)
C13 C10 C11 C4 73.43(17)
C9 C10 C11 C4 -46.70(18)
C12 C10 C11 Fe1 -93.00(13)
C13 C10 C11 Fe1 148.93(10)
C9 C10 C11 Fe1 28.80(15)
C2 Fe1 C11 C4 -99.74(10)
C1 Fe1 C11 C4 158.74(9)
C3 Fe1 C11 C4 -6.5(2)
C7 Fe1 C11 C4 33.10(9)
C8 Fe1 C11 C4 74.30(9)
C2 Fe1 C11 C10 147.46(12)
C1 Fe1 C11 C10 45.94(12)
C3 Fe1 C11 C10 -119.28(18)
C4 Fe1 C11 C10 -112.80(14)
C7 Fe1 C11 C10 -79.69(11)
C8 Fe1 C11 C10 -38.50(11)
